data_1559367
loop_
_publ_author_name
'Wang, Yidong'
'Zhu, Jin'
'Guo, Rui'
'Lindberg, Haley'
'Wang, Yiming'

_publ_section_title
;
 Iron-Catalyzed \a-C--H functionalization of \p-Bonds:
 Cross-Dehydrogenative Coupling and Mechanistic Insights
;
_journal_name_full 'Chemical Science'
_journal_paper_doi 10.1039/D0SC05091A
_journal_year 2020
_chemical_formula_sum 'C29 H24'
_chemical_formula_weight 372.48
_space_group_crystal_system monoclinic
_space_group_IT_number 14
_space_group_name_Hall '-P 2ybc'
_space_group_name_H-M_alt 'P 1 21/c 1'
_atom_sites_solution_hydrogens geom
_audit_creation_method SHELXL-2017/1
_audit_update_record
;
2019-04-12 deposited with the CCDC.	2020-10-16 downloaded from the CCDC.
;
_cell_angle_alpha 90
_cell_angle_beta 116.350(2)
_cell_angle_gamma 90
_cell_formula_units_Z 4
_cell_length_a 9.6092(4)
_cell_length_b 24.7359(10)
_cell_length_c 9.7874(4)
_cell_measurement_reflns_used 4203
_cell_measurement_temperature 150(2)
_cell_measurement_theta_max 68.150
_cell_measurement_theta_min 3.074
_cell_volume 2084.68(15)
_computing_structure_refinement 'SHELXL-2017/1 (Sheldrick, 2017)'
_computing_structure_solution 'SHELXT 2014/4 (Sheldrick, 2014)'
_diffrn_ambient_temperature 150(2)
_diffrn_measured_fraction_theta_full 0.969
_diffrn_measured_fraction_theta_max 0.965
_diffrn_measurement_device_type 'Bruker Apex II CCD'
_diffrn_measurement_method 'omega and phi scans'
_diffrn_radiation_type CuK\a
_diffrn_radiation_wavelength 1.54178
_diffrn_reflns_av_R_equivalents 0.0379
_diffrn_reflns_av_unetI/netI 0.0361
_diffrn_reflns_Laue_measured_fraction_full 0.969
_diffrn_reflns_Laue_measured_fraction_max 0.965
_diffrn_reflns_limit_h_max 11
_diffrn_reflns_limit_h_min -9
_diffrn_reflns_limit_k_max 29
_diffrn_reflns_limit_k_min -29
_diffrn_reflns_limit_l_max 11
_diffrn_reflns_limit_l_min -11
_diffrn_reflns_number 13085
_diffrn_reflns_point_group_measured_fraction_full 0.97
_diffrn_reflns_point_group_measured_fraction_max 0.965
_diffrn_reflns_theta_full 67.679
_diffrn_reflns_theta_max 68.240
_diffrn_reflns_theta_min 3.574
_diffrn_source 'Bruker X8 Prospector Ultra IMuS'
_exptl_absorpt_coefficient_mu 0.503
_exptl_absorpt_correction_T_max 0.98
_exptl_absorpt_correction_T_min 0.92
_exptl_absorpt_correction_type multi-scan
_exptl_absorpt_process_details 'Bruker Sadabs'
_exptl_crystal_colour colorless
_exptl_crystal_density_diffrn 1.187
_exptl_crystal_description 'rectangular prism'
_exptl_crystal_F_000 792
_exptl_crystal_size_max 0.180
_exptl_crystal_size_mid 0.090
_exptl_crystal_size_min 0.040
_refine_diff_density_max 0.219
_refine_diff_density_min -0.144
_refine_diff_density_rms 0.034
_refine_ls_extinction_coef 0.0016(4)
_refine_ls_extinction_expression Fc^*^=kFc[1+0.001xFc^2^\l^3^/sin(2\q)]^-1/4^
_refine_ls_extinction_method 'SHELXL-2017/1 (Sheldrick 2017)'
_refine_ls_goodness_of_fit_ref 1.093
_refine_ls_hydrogen_treatment constr
_refine_ls_matrix_type full
_refine_ls_number_parameters 263
_refine_ls_number_reflns 3689
_refine_ls_number_restraints 0
_refine_ls_restrained_S_all 1.093
_refine_ls_R_factor_all 0.0453
_refine_ls_R_factor_gt 0.0366
_refine_ls_shift/su_max 0.000
_refine_ls_shift/su_mean 0.000
_refine_ls_structure_factor_coef Fsqd
_refine_ls_weighting_details 'w=1/[\s^2^(Fo^2^)+(0.0680P)^2^] where P=(Fo^2^+2Fc^2^)/3'
_refine_ls_weighting_scheme calc
_refine_ls_wR_factor_gt 0.1054
_refine_ls_wR_factor_ref 0.1116
_reflns_Friedel_coverage 0.000
_reflns_number_gt 3093
_reflns_number_total 3689
_reflns_threshold_expression 'I > 2\s(I)'
_cod_data_source_file d0sc05091a2.cif
_cod_data_source_block Yidong1_a
_cod_original_cell_volume 2084.67(15)
_cod_original_sg_symbol_H-M 'P 21/c'
_cod_database_code 1559367
_shelx_shelxl_version_number 2017/1
_shelx_space_group_comment
;
The symmetry employed for this shelxl refinement is uniquely defined
by the following loop, which should always be used as a source of
symmetry information in preference to the above space-group names.
They are only intended as comments.
;
_shelx_estimated_absorpt_t_min 0.915
_shelx_estimated_absorpt_t_max 0.980

loop_
_space_group_symop_operation_xyz
'x, y, z'
'-x, y+1/2, -z+1/2'
'-x, -y, -z'
'x, -y-1/2, z-1/2'

loop_
_atom_site_label
_atom_site_type_symbol
_atom_site_fract_x
_atom_site_fract_y
_atom_site_fract_z
_atom_site_U_iso_or_equiv
_atom_site_adp_type
_atom_site_occupancy
_atom_site_site_symmetry_order
_atom_site_calc_flag
_atom_site_refinement_flags_posn
_atom_site_refinement_flags_adp
_atom_site_refinement_flags_occupancy
_atom_site_disorder_assembly
_atom_site_disorder_group
C1 C 0.15400(15) 0.37839(5) 0.40502(14) 0.0244(3) Uani 1 1 d . . . . .
C2 C 0.27125(14) 0.35338(5) 0.47186(14) 0.0235(3) Uani 1 1 d . . . . .
C3 C 0.41572(14) 0.32159(5) 0.54275(14) 0.0227(3) Uani 1 1 d . . . . .
H3A H 0.385076 0.282834 0.540300 0.027 Uiso 1 1 calc R U . . .
C4 C 0.50122(16) 0.32641(6) 0.44298(15) 0.0294(3) Uani 1 1 d . . . . .
H4A H 0.597697 0.305451 0.488710 0.044 Uiso 1 1 calc R U . . .
H4B H 0.434977 0.312411 0.340784 0.044 Uiso 1 1 calc R U . . .
H4C H 0.525572 0.364464 0.435724 0.044 Uiso 1 1 calc R U . . .
C5 C -0.04642(15) 0.42372(5) 0.17783(15) 0.0276(3) Uani 1 1 d . . . . .
H5A H 0.000093 0.409655 0.117573 0.033 Uiso 1 1 calc R U . . .
C6 C -0.17549(15) 0.45695(6) 0.11178(16) 0.0317(3) Uani 1 1 d . . . . .
H6A H -0.216889 0.465673 0.006518 0.038 Uiso 1 1 calc R U . . .
C7 C -0.24420(16) 0.47743(6) 0.19839(17) 0.0370(4) Uani 1 1 d . . . . .
H7A H -0.332380 0.500350 0.153010 0.044 Uiso 1 1 calc R U . . .
C8 C -0.18404(17) 0.46443(7) 0.35157(17) 0.0399(4) Uani 1 1 d . . . . .
H8A H -0.231589 0.478352 0.411057 0.048 Uiso 1 1 calc R U . . .
C9 C -0.05505(16) 0.43128(6) 0.41874(16) 0.0315(3) Uani 1 1 d . . . . .
H9A H -0.014761 0.422512 0.523899 0.038 Uiso 1 1 calc R U . . .
C10 C 0.01571(14) 0.41078(5) 0.33292(15) 0.0241(3) Uani 1 1 d . . . . .
C11 C 0.51909(13) 0.33681(5) 0.71464(14) 0.0208(3) Uani 1 1 d . . . . .
C12 C 0.29676(14) 0.30261(5) 0.76971(15) 0.0256(3) Uani 1 1 d . . . . .
H12A H 0.268226 0.278522 0.685961 0.031 Uiso 1 1 calc R U . . .
C13 C 0.21291(16) 0.30231(6) 0.85431(16) 0.0321(3) Uani 1 1 d . . . . .
H13A H 0.127802 0.278219 0.827595 0.039 Uiso 1 1 calc R U . . .
C14 C 0.25216(16) 0.33676(6) 0.97705(16) 0.0341(3) Uani 1 1 d . . . . .
H14A H 0.193665 0.336956 1.033853 0.041 Uiso 1 1 calc R U . . .
C15 C 0.37830(16) 0.37106(6) 1.01603(16) 0.0328(3) Uani 1 1 d . . . . .
H15A H 0.407595 0.394535 1.101154 0.039 Uiso 1 1 calc R U . . .
C16 C 0.46151(15) 0.37122(5) 0.93166(14) 0.0260(3) Uani 1 1 d . . . . .
H16A H 0.547876 0.394862 0.960371 0.031 Uiso 1 1 calc R U . . .
C17 C 0.42208(14) 0.33755(5) 0.80514(14) 0.0207(3) Uani 1 1 d . . . . .
C18 C 0.50291(15) 0.43949(5) 0.69369(14) 0.0243(3) Uani 1 1 d . . . . .
H18A H 0.399714 0.436668 0.682293 0.029 Uiso 1 1 calc R U . . .
C19 C 0.56232(16) 0.49004(6) 0.68730(15) 0.0306(3) Uani 1 1 d . . . . .
H19A H 0.499819 0.521326 0.672177 0.037 Uiso 1 1 calc R U . . .
C20 C 0.71157(16) 0.49517(6) 0.70275(15) 0.0341(3) Uani 1 1 d . . . . .
H20A H 0.752582 0.529825 0.699411 0.041 Uiso 1 1 calc R U . . .
C21 C 0.80085(16) 0.44920(6) 0.72319(16) 0.0342(3) Uani 1 1 d . . . . .
H21A H 0.903526 0.452351 0.733326 0.041 Uiso 1 1 calc R U . . .
C22 C 0.74135(15) 0.39832(6) 0.72902(15) 0.0284(3) Uani 1 1 d . . . . .
H22A H 0.803579 0.367131 0.741656 0.034 Uiso 1 1 calc R U . . .
C23 C 0.59194(14) 0.39254(5) 0.71660(13) 0.0216(3) Uani 1 1 d . . . . .
C24 C 0.76385(15) 0.30437(5) 0.93900(15) 0.0281(3) Uani 1 1 d . . . . .
H24A H 0.762857 0.337723 0.986676 0.034 Uiso 1 1 calc R U . . .
C25 C 0.88137(15) 0.26744(6) 1.01577(16) 0.0325(3) Uani 1 1 d . . . . .
H25A H 0.960501 0.275987 1.114340 0.039 Uiso 1 1 calc R U . . .
C26 C 0.88434(16) 0.21825(6) 0.95003(16) 0.0323(3) Uani 1 1 d . . . . .
H26A H 0.965182 0.193011 1.002377 0.039 Uiso 1 1 calc R U . . .
C27 C 0.76769(16) 0.20640(6) 0.80680(16) 0.0306(3) Uani 1 1 d . . . . .
H27A H 0.767491 0.172458 0.761303 0.037 Uiso 1 1 calc R U . . .
C28 C 0.65087(15) 0.24356(5) 0.72881(15) 0.0260(3) Uani 1 1 d . . . . .
H28A H 0.572364 0.234798 0.630097 0.031 Uiso 1 1 calc R U . . .
C29 C 0.64678(14) 0.29357(5) 0.79290(14) 0.0221(3) Uani 1 1 d . . . . .

loop_
_atom_site_aniso_label
_atom_site_aniso_U_11
_atom_site_aniso_U_22
_atom_site_aniso_U_33
_atom_site_aniso_U_23
_atom_site_aniso_U_13
_atom_site_aniso_U_12
C1 0.0261(7) 0.0229(6) 0.0243(6) -0.0002(5) 0.0113(6) -0.0041(5)
C2 0.0259(6) 0.0242(6) 0.0198(6) -0.0008(5) 0.0095(5) -0.0030(5)
C3 0.0246(6) 0.0220(6) 0.0213(6) 0.0000(5) 0.0101(5) 0.0013(5)
C4 0.0329(7) 0.0347(7) 0.0215(7) 0.0003(5) 0.0129(6) 0.0038(6)
C5 0.0252(6) 0.0311(7) 0.0256(7) -0.0021(5) 0.0103(6) -0.0031(5)
C6 0.0288(7) 0.0340(7) 0.0246(7) 0.0015(6) 0.0048(6) 0.0001(6)
C7 0.0305(7) 0.0361(8) 0.0350(8) -0.0013(6) 0.0061(7) 0.0095(6)
C8 0.0376(8) 0.0467(9) 0.0344(8) -0.0052(7) 0.0151(7) 0.0105(7)
C9 0.0324(7) 0.0357(8) 0.0248(7) -0.0002(6) 0.0111(6) 0.0031(6)
C10 0.0217(6) 0.0205(6) 0.0263(7) 0.0001(5) 0.0073(5) -0.0052(5)
C11 0.0212(6) 0.0210(6) 0.0202(6) -0.0002(5) 0.0091(5) 0.0010(5)
C12 0.0261(6) 0.0260(6) 0.0241(6) 0.0003(5) 0.0107(6) -0.0009(5)
C13 0.0266(7) 0.0382(8) 0.0331(7) 0.0036(6) 0.0147(6) -0.0040(5)
C14 0.0341(8) 0.0427(8) 0.0349(8) 0.0049(6) 0.0238(7) 0.0033(6)
C15 0.0423(8) 0.0321(7) 0.0293(7) -0.0037(6) 0.0208(7) 0.0011(6)
C16 0.0284(7) 0.0252(6) 0.0263(7) -0.0009(5) 0.0139(6) -0.0018(5)
C17 0.0218(6) 0.0192(6) 0.0213(6) 0.0045(5) 0.0096(5) 0.0045(4)
C18 0.0237(6) 0.0242(6) 0.0223(6) 0.0007(5) 0.0077(5) -0.0024(5)
C19 0.0340(7) 0.0268(7) 0.0251(7) 0.0039(5) 0.0077(6) -0.0020(5)
C20 0.0387(8) 0.0329(8) 0.0291(7) 0.0019(6) 0.0134(6) -0.0144(6)
C21 0.0304(7) 0.0467(9) 0.0298(7) -0.0024(6) 0.0173(6) -0.0128(6)
C22 0.0282(7) 0.0356(7) 0.0253(7) -0.0017(6) 0.0154(6) -0.0016(5)
C23 0.0242(6) 0.0254(6) 0.0154(6) -0.0010(5) 0.0090(5) -0.0029(5)
C24 0.0281(7) 0.0294(7) 0.0247(6) -0.0015(5) 0.0100(6) 0.0035(5)
C25 0.0258(7) 0.0384(8) 0.0277(7) 0.0024(6) 0.0068(6) 0.0052(6)
C26 0.0284(7) 0.0375(8) 0.0325(7) 0.0079(6) 0.0150(6) 0.0124(6)
C27 0.0358(7) 0.0283(7) 0.0324(7) 0.0004(6) 0.0193(7) 0.0072(5)
C28 0.0293(7) 0.0259(7) 0.0243(6) -0.0004(5) 0.0132(6) 0.0030(5)
C29 0.0225(6) 0.0240(6) 0.0235(6) 0.0020(5) 0.0136(5) 0.0014(5)

loop_
_atom_type_symbol
_atom_type_description
_atom_type_scat_dispersion_real
_atom_type_scat_dispersion_imag
_atom_type_scat_source
C C 0.0181 0.0091 'International Tables Vol C Tables 4.2.6.8 and 6.1.1.4'
H H 0.0000 0.0000 'International Tables Vol C Tables 4.2.6.8 and 6.1.1.4'

loop_
_geom_angle_atom_site_label_1
_geom_angle_atom_site_label_2
_geom_angle_atom_site_label_3
_geom_angle
_geom_angle_site_symmetry_1
_geom_angle_site_symmetry_3
_geom_angle_publ_flag
C2 C1 C10 176.30(14) . . ?
C1 C2 C3 175.53(13) . . ?
C2 C3 C4 108.51(10) . . ?
C2 C3 C11 113.04(10) . . ?
C4 C3 C11 113.55(10) . . ?
C2 C3 H3A 107.1 . . ?
C4 C3 H3A 107.1 . . ?
C11 C3 H3A 107.1 . . ?
C3 C4 H4A 109.5 . . ?
C3 C4 H4B 109.5 . . ?
H4A C4 H4B 109.5 . . ?
C3 C4 H4C 109.5 . . ?
H4A C4 H4C 109.5 . . ?
H4B C4 H4C 109.5 . . ?
C6 C5 C10 120.28(13) . . ?
C6 C5 H5A 119.9 . . ?
C10 C5 H5A 119.9 . . ?
C7 C6 C5 120.27(13) . . ?
C7 C6 H6A 119.9 . . ?
C5 C6 H6A 119.9 . . ?
C6 C7 C8 119.72(13) . . ?
C6 C7 H7A 120.1 . . ?
C8 C7 H7A 120.1 . . ?
C7 C8 C9 120.49(14) . . ?
C7 C8 H8A 119.8 . . ?
C9 C8 H8A 119.8 . . ?
C8 C9 C10 120.26(13) . . ?
C8 C9 H9A 119.9 . . ?
C10 C9 H9A 119.9 . . ?
C9 C10 C5 118.98(12) . . ?
C9 C10 C1 119.96(12) . . ?
C5 C10 C1 121.03(12) . . ?
C23 C11 C17 111.61(10) . . ?
C23 C11 C29 110.81(10) . . ?
C17 C11 C29 105.76(9) . . ?
C23 C11 C3 107.15(10) . . ?
C17 C11 C3 111.14(9) . . ?
C29 C11 C3 110.42(10) . . ?
C13 C12 C17 121.36(12) . . ?
C13 C12 H12A 119.3 . . ?
C17 C12 H12A 119.3 . . ?
C14 C13 C12 120.57(13) . . ?
C14 C13 H13A 119.7 . . ?
C12 C13 H13A 119.7 . . ?
C13 C14 C15 118.97(13) . . ?
C13 C14 H14A 120.5 . . ?
C15 C14 H14A 120.5 . . ?
C16 C15 C14 120.30(13) . . ?
C16 C15 H15A 119.8 . . ?
C14 C15 H15A 119.8 . . ?
C15 C16 C17 121.78(12) . . ?
C15 C16 H16A 119.1 . . ?
C17 C16 H16A 119.1 . . ?
C12 C17 C16 117.00(12) . . ?
C12 C17 C11 121.60(11) . . ?
C16 C17 C11 121.31(11) . . ?
C19 C18 C23 121.35(13) . . ?
C19 C18 H18A 119.3 . . ?
C23 C18 H18A 119.3 . . ?
C20 C19 C18 120.43(13) . . ?
C20 C19 H19A 119.8 . . ?
C18 C19 H19A 119.8 . . ?
C19 C20 C21 119.18(13) . . ?
C19 C20 H20A 120.4 . . ?
C21 C20 H20A 120.4 . . ?
C20 C21 C22 120.56(13) . . ?
C20 C21 H21A 119.7 . . ?
C22 C21 H21A 119.7 . . ?
C23 C22 C21 120.97(13) . . ?
C23 C22 H22A 119.5 . . ?
C21 C22 H22A 119.5 . . ?
C22 C23 C18 117.49(12) . . ?
C22 C23 C11 122.49(11) . . ?
C18 C23 C11 119.84(11) . . ?
C25 C24 C29 121.38(12) . . ?
C25 C24 H24A 119.3 . . ?
C29 C24 H24A 119.3 . . ?
C26 C25 C24 120.52(13) . . ?
C26 C25 H25A 119.7 . . ?
C24 C25 H25A 119.7 . . ?
C25 C26 C27 118.91(12) . . ?
C25 C26 H26A 120.5 . . ?
C27 C26 H26A 120.5 . . ?
C26 C27 C28 120.72(13) . . ?
C26 C27 H27A 119.6 . . ?
C28 C27 H27A 119.6 . . ?
C27 C28 C29 121.13(12) . . ?
C27 C28 H28A 119.4 . . ?
C29 C28 H28A 119.4 . . ?
C28 C29 C24 117.32(12) . . ?
C28 C29 C11 124.31(11) . . ?
C24 C29 C11 118.35(11) . . ?

loop_
_geom_bond_atom_site_label_1
_geom_bond_atom_site_label_2
_geom_bond_distance
_geom_bond_site_symmetry_2
_geom_bond_publ_flag
C1 C2 1.1941(18) . ?
C1 C10 1.4399(18) . ?
C2 C3 1.4738(17) . ?
C3 C4 1.5346(17) . ?
C3 C11 1.5733(17) . ?
C3 H3A 1.0000 . ?
C4 H4A 0.9800 . ?
C4 H4B 0.9800 . ?
C4 H4C 0.9800 . ?
C5 C6 1.3856(19) . ?
C5 C10 1.3994(18) . ?
C5 H5A 0.9500 . ?
C6 C7 1.381(2) . ?
C6 H6A 0.9500 . ?
C7 C8 1.384(2) . ?
C7 H7A 0.9500 . ?
C8 C9 1.385(2) . ?
C8 H8A 0.9500 . ?
C9 C10 1.3899(19) . ?
C9 H9A 0.9500 . ?
C11 C23 1.5425(16) . ?
C11 C17 1.5449(17) . ?
C11 C29 1.5499(16) . ?
C12 C13 1.388(2) . ?
C12 C17 1.3952(17) . ?
C12 H12A 0.9500 . ?
C13 C14 1.382(2) . ?
C13 H13A 0.9500 . ?
C14 C15 1.387(2) . ?
C14 H14A 0.9500 . ?
C15 C16 1.3811(19) . ?
C15 H15A 0.9500 . ?
C16 C17 1.3980(18) . ?
C16 H16A 0.9500 . ?
C18 C19 1.3876(18) . ?
C18 C23 1.4001(18) . ?
C18 H18A 0.9500 . ?
C19 C20 1.380(2) . ?
C19 H19A 0.9500 . ?
C20 C21 1.385(2) . ?
C20 H20A 0.9500 . ?
C21 C22 1.3938(19) . ?
C21 H21A 0.9500 . ?
C22 C23 1.3934(18) . ?
C22 H22A 0.9500 . ?
C24 C25 1.3861(18) . ?
C24 C29 1.3977(18) . ?
C24 H24A 0.9500 . ?
C25 C26 1.382(2) . ?
C25 H25A 0.9500 . ?
C26 C27 1.383(2) . ?
C26 H26A 0.9500 . ?
C27 C28 1.3882(18) . ?
C27 H27A 0.9500 . ?
C28 C29 1.3953(17) . ?
C28 H28A 0.9500 . ?
